data_7153913
loop_
_publ_author_name
'Knipe, Peter C.'
'Smith, Martin D.'

_publ_section_title
;
 Enantioselective one-pot synthesis of dihydroquinolones via BINOL-derived
 Lewis acid catalysis.
;
_journal_issue 28
_journal_name_full 'Organic &amp; biomolecular chemistry'
_journal_page_first 5094
_journal_page_last 5097
_journal_paper_doi 10.1039/c4ob00627e
_journal_volume 12
_journal_year 2014
_chemical_compound_source syn
_chemical_formula_moiety 'C18 H19 Cl1 N2 O3'
_chemical_formula_sum 'C18 H19 Cl N2 O3'
_chemical_formula_weight 346.81
_chemical_melting_point 'see SI'
_space_group_IT_number 14
_symmetry_cell_setting monoclinic
_symmetry_space_group_name_Hall '-P 2yn'
_symmetry_space_group_name_H-M 'P 1 21/n 1'
_atom_sites_solution_hydrogens difmap
_atom_sites_solution_primary other
_audit_creation_date 2014-02-01
_audit_creation_method CRYSTALS_ver_14.43
_cell_angle_alpha 90
_cell_angle_beta 98.3672(8)
_cell_angle_gamma 90
_cell_formula_units_Z 4
_cell_length_a 12.5878(2)
_cell_length_b 9.3875(2)
_cell_length_c 14.5609(3)
_cell_measurement_reflns_used 7088
_cell_measurement_temperature 150
_cell_measurement_theta_max 1
_cell_measurement_theta_min 1
_cell_volume 1702.32(6)
_computing_cell_refinement 'DENZO/SCALEPACK (Otwinowski & Minor, 1997)'
_computing_data_collection 'COLLECT (Nonius, 2001).'
_computing_data_reduction 'DENZO/SCALEPACK (Otwinowski & Minor, 1997)'
_computing_molecular_graphics 'CAMERON (Watkin et al., 1996)'
_computing_publication_material 'CRYSTALS (Betteridge et al., 2003)'
_computing_structure_refinement 'CRYSTALS (Betteridge et al., 2003)'
_computing_structure_solution 'Superflip (Palatinus & Chapuis, 2007)'
_diffrn_ambient_temperature 150
_diffrn_measured_fraction_theta_full 0.997
_diffrn_measured_fraction_theta_max 0.997
_diffrn_measurement_device Area
_diffrn_measurement_device_type 'Nonius KappaCCD'
_diffrn_measurement_method \w
_diffrn_radiation_monochromator graphite
_diffrn_radiation_type 'Mo K\a'
_diffrn_radiation_wavelength 0.71073
_diffrn_reflns_av_R_equivalents 0.028
_diffrn_reflns_limit_h_max 16
_diffrn_reflns_limit_h_min -15
_diffrn_reflns_limit_k_max 10
_diffrn_reflns_limit_k_min -12
_diffrn_reflns_limit_l_max 18
_diffrn_reflns_limit_l_min -18
_diffrn_reflns_number 29097
_diffrn_reflns_theta_full 27.483
_diffrn_reflns_theta_max 27.483
_diffrn_reflns_theta_min 2.000
_diffrn_standards_number 0
_exptl_absorpt_coefficient_mu 0.243
_exptl_absorpt_correction_T_max 0.91
_exptl_absorpt_correction_T_min 0.91
_exptl_absorpt_correction_type multi-scan
_exptl_absorpt_process_details 'DENZO/SCALEPACK (Otwinowski & Minor, 1997)'
_exptl_crystal_colour clear_pale_colourless
_exptl_crystal_density_diffrn 1.353
_exptl_crystal_density_method 'not measured'
_exptl_crystal_description block
_exptl_crystal_F_000 728
_exptl_crystal_size_max 0.500
_exptl_crystal_size_mid 0.400
_exptl_crystal_size_min 0.400
_refine_diff_density_max 0.34
_refine_diff_density_min -0.40
_refine_ls_extinction_method None
_refine_ls_goodness_of_fit_ref 0.9508
_refine_ls_hydrogen_treatment constr
_refine_ls_matrix_type full
_refine_ls_number_parameters 217
_refine_ls_number_reflns 3888
_refine_ls_number_restraints 0
_refine_ls_R_factor_all 0.0572
_refine_ls_R_factor_gt 0.0402
_refine_ls_shift/su_max 0.0003402
_refine_ls_shift/su_mean 0.0000371
_refine_ls_structure_factor_coef Fsqd
_refine_ls_weighting_details
;
 Method, part 1, Chebychev polynomial, (Watkin, 1994, Prince, 1982) 
 [weight] = 1.0/[A~0~*T~0~(x)+A~1~*T~1~(x) ... +A~n-1~]*T~n-1~(x)] 
 where A~i~ are the Chebychev coefficients listed below and x= Fcalc/Fmax 
 Method = Robust Weighting (Prince, 1982) 
 W = [weight] * [1-(deltaF/6*sigmaF)^2^]^2^ 
 A~i~ are: 
 47.6 77.7 46.4 18.9 3.99 
;
_refine_ls_weighting_scheme calc
_refine_ls_wR_factor_all 0.1104
_refine_ls_wR_factor_gt 0.0945
_refine_ls_wR_factor_ref 0.1104
_reflns_limit_h_max 16
_reflns_limit_h_min -16
_reflns_limit_k_max 12
_reflns_limit_k_min 0
_reflns_limit_l_max 18
_reflns_limit_l_min 0
_reflns_number_gt 3029
_reflns_number_total 3898
_reflns_threshold_expression I>2.0\s(I)
_oxford_diffrn_Wilson_B_factor 2.22
_oxford_diffrn_Wilson_scale 1.67
_oxford_refine_ls_r_factor_ref 0.0572
_oxford_refine_ls_scale 0.6339(15)
_oxford_reflns_number_all 3888
_oxford_reflns_threshold_expression_ref I>-3.0\s(I)
_oxford_structure_analysis_title 016RWD12
_cod_data_source_file c4ob00627e2.cif
_cod_data_source_block 1
_cod_depositor_comments
;
The following automatic conversions were performed:

'_atom_sites_solution_primary' value 'Other' changed to 'other'
according to
/usr/data/users/saulius/crontab/automatic-downloads/rss-feeds/RSC/lib/dictionaries/cif_core.dic
dictionary named 'cif_core.dic' version 2.4.2 from 2011-04-26.

Automatic conversion script
Id: cif_fix_values 2281 2013-09-26 08:29:07Z andrius 

 Adding full bibliography for 7153913.cif.
;
_cod_original_sg_symbol_H-M 'P 21/n '
_cod_original_formula_sum 'C18 H19 Cl1 N2 O3'
_cod_database_code 7153913

loop_
_symmetry_equiv_pos_as_xyz
x,y,z
-x,-y,-z
x+1/2,-y+1/2,z+1/2
-x+1/2,y+1/2,-z+1/2

loop_
_atom_site_label
_atom_site_type_symbol
_atom_site_fract_x
_atom_site_fract_y
_atom_site_fract_z
_atom_site_U_iso_or_equiv
_atom_site_occupancy
_atom_site_adp_type
_atom_site_refinement_flags_posn
Cl1 Cl 0.15004(4) 0.14829(6) 0.68162(3) 0.0424 1.0000 Uani .
C2 C 0.27377(13) 0.2080(2) 0.65720(11) 0.0301 1.0000 Uani .
C3 C 0.28796(14) 0.3510(2) 0.63998(12) 0.0324 1.0000 Uani .
C4 C 0.38762(14) 0.39788(18) 0.62218(11) 0.0288 1.0000 Uani .
C5 C 0.47233(13) 0.30396(17) 0.62134(10) 0.0238 1.0000 Uani .
C6 C 0.58186(12) 0.35721(16) 0.60594(10) 0.0218 1.0000 Uani .
N7 N 0.62078(11) 0.27687(15) 0.53196(9) 0.0248 1.0000 Uani .
C8 C 0.72433(13) 0.29786(16) 0.51568(11) 0.0231 1.0000 Uani .
C9 C 0.80307(13) 0.35332(17) 0.58496(11) 0.0253 1.0000 Uani .
C10 C 0.77592(13) 0.38630(17) 0.67666(11) 0.0253 1.0000 Uani .
C11 C 0.66441(12) 0.34094(16) 0.69452(10) 0.0233 1.0000 Uani .
C12 C 0.63270(14) 0.42965(17) 0.77366(11) 0.0270 1.0000 Uani .
O13 O 0.58966(13) 0.54683(14) 0.75615(9) 0.0462 1.0000 Uani .
N14 N 0.65224(11) 0.37883(14) 0.85997(9) 0.0253 1.0000 Uani .
C15 C 0.62421(17) 0.4667(2) 0.93561(12) 0.0368 1.0000 Uani .
C16 C 0.71511(18) 0.2526(2) 0.88827(13) 0.0392 1.0000 Uani .
O17 O 0.83836(10) 0.44364(13) 0.73824(8) 0.0335 1.0000 Uani .
C18 C 0.90902(14) 0.36904(19) 0.56725(13) 0.0326 1.0000 Uani .
C19 C 0.93718(15) 0.3316(2) 0.48291(14) 0.0373 1.0000 Uani .
C20 C 0.85846(15) 0.2777(2) 0.41371(13) 0.0341 1.0000 Uani .
C21 C 0.75409(14) 0.26120(18) 0.42885(11) 0.0286 1.0000 Uani .
C22 C 0.45569(14) 0.15986(19) 0.63783(13) 0.0333 1.0000 Uani .
C23 C 0.35655(15) 0.1118(2) 0.65587(14) 0.0361 1.0000 Uani .
H31 H 0.2310 0.4172 0.6416 0.0399 1.0000 Uiso R
H41 H 0.3983 0.4953 0.6111 0.0351 1.0000 Uiso R
H61 H 0.5773 0.4589 0.5887 0.0257 1.0000 Uiso R
H111 H 0.6702 0.2405 0.7107 0.0278 1.0000 Uiso R
H153 H 0.5894 0.4094 0.9775 0.0559 1.0000 Uiso R
H151 H 0.6891 0.5038 0.9708 0.0569 1.0000 Uiso R
H152 H 0.5803 0.5441 0.9134 0.0565 1.0000 Uiso R
H161 H 0.6756 0.1835 0.9150 0.0608 1.0000 Uiso R
H163 H 0.7755 0.2798 0.9366 0.0617 1.0000 Uiso R
H162 H 0.7482 0.2111 0.8398 0.0593 1.0000 Uiso R
H181 H 0.9619 0.4053 0.6143 0.0395 1.0000 Uiso R
H191 H 1.0081 0.3406 0.4709 0.0442 1.0000 Uiso R
H201 H 0.8769 0.2530 0.3556 0.0411 1.0000 Uiso R
H211 H 0.7022 0.2267 0.3821 0.0347 1.0000 Uiso R
H221 H 0.5128 0.0940 0.6364 0.0410 1.0000 Uiso R
H231 H 0.3457 0.0155 0.6668 0.0431 1.0000 Uiso R
H71 H 0.5756 0.2608 0.4836 0.0298 1.0000 Uiso R
O1 O 0.01012(11) 0.72994(15) 0.14523(9) 0.0402 1.0000 Uani .
H1 H 0.0484 0.6657 0.1724 0.0608 1.0000 Uiso R
H2 H 0.0314 0.8015 0.1750 0.0602 1.0000 Uiso R

loop_
_atom_site_aniso_label
_atom_site_aniso_U_11
_atom_site_aniso_U_22
_atom_site_aniso_U_33
_atom_site_aniso_U_23
_atom_site_aniso_U_13
_atom_site_aniso_U_12
Cl1 0.0334(2) 0.0638(3) 0.0309(2) -0.0013(2) 0.00829(17) -0.0108(2)
C2 0.0280(8) 0.0425(10) 0.0194(7) -0.0026(7) 0.0020(6) -0.0037(7)
C3 0.0302(8) 0.0363(9) 0.0303(8) -0.0032(7) 0.0033(7) 0.0058(7)
C4 0.0312(8) 0.0254(8) 0.0289(8) 0.0013(6) 0.0012(6) 0.0042(7)
C5 0.0269(8) 0.0233(8) 0.0194(7) -0.0009(6) -0.0027(6) 0.0007(6)
C6 0.0246(7) 0.0198(7) 0.0194(7) -0.0013(5) -0.0027(5) 0.0013(6)
N7 0.0250(6) 0.0287(7) 0.0188(6) -0.0032(5) -0.0027(5) -0.0004(5)
C8 0.0264(7) 0.0187(7) 0.0229(7) 0.0030(6) -0.0010(6) 0.0024(6)
C9 0.0246(7) 0.0208(7) 0.0285(8) 0.0015(6) -0.0024(6) 0.0019(6)
C10 0.0279(8) 0.0190(7) 0.0257(7) 0.0025(6) -0.0073(6) 0.0017(6)
C11 0.0284(8) 0.0203(7) 0.0190(7) 0.0004(6) -0.0036(6) 0.0024(6)
C12 0.0317(8) 0.0234(8) 0.0233(7) -0.0025(6) -0.0043(6) 0.0023(6)
O13 0.0756(10) 0.0303(7) 0.0282(6) -0.0031(5) -0.0072(6) 0.0242(7)
N14 0.0324(7) 0.0219(6) 0.0207(6) -0.0015(5) 0.0011(5) 0.0020(5)
C15 0.0543(11) 0.0312(9) 0.0256(8) -0.0050(7) 0.0084(8) 0.0043(8)
C16 0.0589(12) 0.0319(9) 0.0286(8) 0.0091(7) 0.0118(8) 0.0144(9)
O17 0.0336(6) 0.0323(7) 0.0299(6) -0.0020(5) -0.0106(5) -0.0033(5)
C18 0.0271(8) 0.0288(9) 0.0401(9) 0.0021(7) -0.0010(7) -0.0013(7)
C19 0.0302(9) 0.0350(9) 0.0480(11) 0.0062(8) 0.0104(8) 0.0017(7)
C20 0.0386(9) 0.0324(9) 0.0328(9) 0.0050(7) 0.0097(7) 0.0055(7)
C21 0.0335(8) 0.0265(8) 0.0249(8) 0.0019(6) 0.0014(6) 0.0042(7)
C22 0.0302(8) 0.0252(8) 0.0439(10) -0.0003(7) 0.0035(7) 0.0027(7)
C23 0.0369(10) 0.0285(9) 0.0425(10) 0.0030(8) 0.0052(8) -0.0049(7)
O1 0.0417(7) 0.0375(7) 0.0349(7) -0.0066(6) -0.0160(6) 0.0081(6)

loop_
_atom_type_symbol
_atom_type_scat_dispersion_real
_atom_type_scat_dispersion_imag
_atom_type_scat_Cromer_Mann_a1
_atom_type_scat_Cromer_Mann_b1
_atom_type_scat_Cromer_Mann_a2
_atom_type_scat_Cromer_Mann_b2
_atom_type_scat_Cromer_Mann_a3
_atom_type_scat_Cromer_Mann_b3
_atom_type_scat_Cromer_Mann_a4
_atom_type_scat_Cromer_Mann_b4
_atom_type_scat_Cromer_Mann_c
_atom_type_scat_source
C 0.0033 0.0016 2.3100 20.8439 1.0200 10.2075 1.5886 0.5687 0.8650 51.6512 0.2156 'International Tables Vol C 4.2.6.8 and 6.1.1.4'
H 0.0000 0.0000 0.4930 10.5109 0.3229 26.1257 0.1402 3.1424 0.0408 57.7998 0.0030 'International Tables Vol C 4.2.6.8 and 6.1.1.4'
N 0.0061 0.0033 12.2126 0.0057 3.1322 9.8933 2.0125 28.9975 1.1663 0.5826 -11.5290 'International Tables Vol C 4.2.6.8 and 6.1.1.4'
O 0.0106 0.0060 3.0485 13.2771 2.2868 5.7011 1.5463 0.3239 0.8670 32.9089 0.2508 'International Tables Vol C 4.2.6.8 and 6.1.1.4'
Cl 0.1484 0.1585 11.4604 0.0104 7.1964 1.1662 6.2556 18.5194 1.6455 47.7784 -9.5574 'International Tables Vol C 4.2.6.8 and 6.1.1.4'

loop_
_geom_angle_atom_site_label_1
_geom_angle_atom_site_label_2
_geom_angle_atom_site_label_3
_geom_angle
_geom_angle_publ_flag
Cl1 C2 C3 119.55(14) yes
Cl1 C2 C23 119.47(15) yes
C3 C2 C23 120.98(16) yes
C2 C3 C4 119.07(16) yes
C2 C3 H31 120.8 no
C4 C3 H31 120.1 no
C3 C4 C5 121.15(16) yes
C3 C4 H41 119.7 no
C5 C4 H41 119.1 no
C4 C5 C6 120.67(14) yes
C4 C5 C22 118.73(16) yes
C6 C5 C22 120.57(15) yes
C5 C6 N7 110.49(12) yes
C5 C6 C11 111.16(12) yes
N7 C6 C11 108.00(12) yes
C5 C6 H61 109.7 no
N7 C6 H61 109.0 no
C11 C6 H61 108.5 no
C6 N7 C8 118.90(13) yes
C6 N7 H71 116.5 no
C8 N7 H71 114.8 no
N7 C8 C9 121.12(14) yes
N7 C8 C21 120.12(14) yes
C9 C8 C21 118.74(15) yes
C8 C9 C10 120.01(15) yes
C8 C9 C18 119.78(16) yes
C10 C9 C18 120.11(15) yes
C9 C10 C11 116.16(13) yes
C9 C10 O17 123.45(16) yes
C11 C10 O17 120.36(15) yes
C6 C11 C10 110.78(12) yes
C6 C11 C12 111.11(12) yes
C10 C11 C12 109.01(13) yes
C6 C11 H111 108.4 no
C10 C11 H111 105.8 no
C12 C11 H111 111.5 no
C11 C12 O13 119.10(14) yes
C11 C12 N14 119.04(14) yes
O13 C12 N14 121.86(15) yes
C12 N14 C15 118.52(14) yes
C12 N14 C16 125.32(14) yes
C15 N14 C16 115.40(14) yes
N14 C15 H153 110.1 no
N14 C15 H151 109.1 no
H153 C15 H151 107.0 no
N14 C15 H152 111.8 no
H153 C15 H152 110.4 no
H151 C15 H152 108.3 no
N14 C16 H161 112.5 no
N14 C16 H163 108.8 no
H161 C16 H163 106.4 no
N14 C16 H162 113.8 no
H161 C16 H162 109.9 no
H163 C16 H162 105.0 no
C9 C18 C19 120.92(17) yes
C9 C18 H181 119.5 no
C19 C18 H181 119.6 no
C18 C19 C20 119.23(17) yes
C18 C19 H191 121.3 no
C20 C19 H191 119.4 no
C19 C20 C21 121.25(17) yes
C19 C20 H201 119.8 no
C21 C20 H201 119.0 no
C8 C21 C20 120.08(16) yes
C8 C21 H211 119.3 no
C20 C21 H211 120.6 no
C5 C22 C23 120.63(16) yes
C5 C22 H221 119.6 no
C23 C22 H221 119.8 no
C22 C23 C2 119.43(17) yes
C22 C23 H231 120.4 no
C2 C23 H231 120.2 no
H1 O1 H2 102.6 no

loop_
_geom_bond_atom_site_label_1
_geom_bond_atom_site_label_2
_geom_bond_distance
_geom_bond_publ_flag
Cl1 C2 1.7399(18) yes
C2 C3 1.382(3) yes
C2 C23 1.381(3) yes
C3 C4 1.389(2) yes
C3 H31 0.952 no
C4 C5 1.385(2) yes
C4 H41 0.942 no
C5 C6 1.514(2) yes
C5 C22 1.395(2) yes
C6 N7 1.4570(19) yes
C6 C11 1.5416(19) yes
C6 H61 0.986 no
N7 C8 1.373(2) yes
N7 H71 0.851 no
C8 C9 1.407(2) yes
C8 C21 1.413(2) yes
C9 C10 1.459(2) yes
C9 C18 1.403(2) yes
C10 C11 1.525(2) yes
C10 O17 1.2273(19) yes
C11 C12 1.521(2) yes
C11 H111 0.972 no
C12 O13 1.236(2) yes
C12 N14 1.333(2) yes
N14 C15 1.460(2) yes
N14 C16 1.451(2) yes
C15 H153 0.965 no
C15 H151 0.964 no
C15 H152 0.941 no
C16 H161 0.936 no
C16 H163 0.992 no
C16 H162 0.953 no
C18 C19 1.373(3) yes
C18 H181 0.946 no
C19 C20 1.401(3) yes
C19 H191 0.937 no
C20 C21 1.372(2) yes
C20 H201 0.938 no
C21 H211 0.930 no
C22 C23 1.388(3) yes
C22 H221 0.951 no
C23 H231 0.932 no
O1 H1 0.835 no
O1 H2 0.823 no

loop_
_geom_hbond_atom_site_label_D
_geom_hbond_atom_site_label_H
_geom_hbond_atom_site_label_A
_geom_hbond_site_symmetry_A
_geom_hbond_angle_DHA
_geom_hbond_distance_DH
_geom_hbond_distance_HA
_geom_hbond_distance_DA
_geom_hbond_publ_flag
N7 H71 O1 4_545 169.59(6) 0.851 2.045 2.886(2) yes
O1 H1 O17 2_666 163.41(5) 0.835 2.059 2.869(2) yes
O1 H2 O13 3_464 172.97(6) 0.823 1.925 2.744(2) yes
